data_1513854
loop_
_publ_author_name
'Vantomme, Ghislaine'
'Hafezi, Nema'
'Lehn, Jean-Marie'

_publ_section_title
;
 A light-induced reversible phase separation and its coupling to a dynamic
 library of imines
;
_journal_issue 4
_journal_name_full 'Chemical Science'
_journal_page_first 1475
_journal_paper_doi 10.1039/c3sc53130a
_journal_volume 5
_journal_year 2014
_chemical_formula_moiety 'C33 H29 Ca N12, 2(Cl O4)'
_chemical_formula_sum 'C33 H29 Ca Cl2 N12 O8'
_chemical_formula_weight 832.66
_chemical_name_systematic
;
 ?
;
_space_group_IT_number 15
_symmetry_cell_setting monoclinic
_symmetry_space_group_name_Hall '-C 2yc'
_symmetry_space_group_name_H-M 'C 1 2/c 1'
_atom_sites_solution_hydrogens geom
_atom_sites_solution_primary direct
_atom_sites_solution_secondary difmap
_audit_creation_method SHELXL-97
_cell_angle_alpha 90.00
_cell_angle_beta 96.346(4)
_cell_angle_gamma 90.00
_cell_formula_units_Z 4
_cell_length_a 11.208(2)
_cell_length_b 19.890(4)
_cell_length_c 18.423(4)
_cell_measurement_reflns_used 5926
_cell_measurement_temperature 173(2)
_cell_measurement_theta_max 28.69
_cell_measurement_theta_min 2.22
_cell_volume 4081.8(14)
_computing_cell_refinement 'Bruker SAINT'
_computing_data_collection 'Bruker APEX2'
_computing_data_reduction 'Bruker SAINT'
_computing_molecular_graphics 'Bruker SHELXTL'
_computing_publication_material 'Bruker SHELXTL'
_computing_structure_refinement 'SHELXL-97 (Sheldrick, 2008)'
_computing_structure_solution 'SHELXS-97 (Sheldrick, 2008)'
_diffrn_ambient_temperature 173(2)
_diffrn_measured_fraction_theta_full 0.982
_diffrn_measured_fraction_theta_max 0.965
_diffrn_measurement_device_type 'Bruker APEX-II CCD'
_diffrn_measurement_method '\f and \w scans'
_diffrn_radiation_monochromator graphite
_diffrn_radiation_source 'fine-focus sealed tube'
_diffrn_radiation_type MoK\a
_diffrn_radiation_wavelength 0.71073
_diffrn_reflns_av_R_equivalents 0.0598
_diffrn_reflns_av_sigmaI/netI 0.0610
_diffrn_reflns_limit_h_max 15
_diffrn_reflns_limit_h_min -15
_diffrn_reflns_limit_k_max 27
_diffrn_reflns_limit_k_min -27
_diffrn_reflns_limit_l_max 25
_diffrn_reflns_limit_l_min -19
_diffrn_reflns_number 20273
_diffrn_reflns_theta_full 27.50
_diffrn_reflns_theta_max 28.99
_diffrn_reflns_theta_min 2.05
_exptl_absorpt_coefficient_mu 0.347
_exptl_absorpt_correction_T_max 0.9183
_exptl_absorpt_correction_T_min 0.8737
_exptl_absorpt_correction_type multi-scan
_exptl_absorpt_process_details sadabs
_exptl_crystal_colour colourless
_exptl_crystal_density_diffrn 1.355
_exptl_crystal_density_method 'not measured'
_exptl_crystal_description prism
_exptl_crystal_F_000 1716
_exptl_crystal_size_max 0.40
_exptl_crystal_size_mid 0.30
_exptl_crystal_size_min 0.25
_platon_squeeze_details
;
 The residual electron density was assigned to half a molecule of
 the acetonitrile solvent [59/8 = 7 e par asymmetric unit, half a molecule
 of CH3CN would give 11e].
;
_refine_diff_density_max 0.669
_refine_diff_density_min -0.398
_refine_diff_density_rms 0.082
_refine_ls_extinction_method none
_refine_ls_goodness_of_fit_ref 1.052
_refine_ls_hydrogen_treatment constr
_refine_ls_matrix_type full
_refine_ls_number_parameters 254
_refine_ls_number_reflns 5241
_refine_ls_number_restraints 0
_refine_ls_restrained_S_all 1.052
_refine_ls_R_factor_all 0.1083
_refine_ls_R_factor_gt 0.0790
_refine_ls_shift/su_max 0.000
_refine_ls_shift/su_mean 0.000
_refine_ls_structure_factor_coef Fsqd
_refine_ls_weighting_details 'calc w=1/[\s^2^(Fo^2^)+(0.0625P)^2^+22.8172P] where P=(Fo^2^+2Fc^2^)/3'
_refine_ls_weighting_scheme calc
_refine_ls_wR_factor_gt 0.2021
_refine_ls_wR_factor_ref 0.2130
_reflns_number_gt 3589
_reflns_number_total 5241
_reflns_threshold_expression I>2\s(I)
_cod_data_source_file c3sc53130a.txt
_cod_data_source_block jmlnh130523
_cod_depositor_comments
;
The following automatic conversions were performed:

'_symmetry_cell_setting' value 'Monoclinic' changed to 'monoclinic'
according to
/usr/data/users/saulius/crontab/automatic-downloads/current/RSC/lib/dictionaries/cif_core.dic
dictionary named 'cif_core.dic' version 2.4.2 from 2011-04-26.

Automatic conversion script
Id: cif_fix_values 2281 2013-09-26 08:29:07Z andrius 
;
_cod_original_cell_volume 4081.9(14)
_cod_original_sg_symbol_H-M 'C 2/c'
_cod_database_code 1513854

loop_
_symmetry_equiv_pos_as_xyz
'x, y, z'
'-x, y, -z+1/2'
'x+1/2, y+1/2, z'
'-x+1/2, y+1/2, -z+1/2'
'-x, -y, -z'
'x, -y, z-1/2'
'-x+1/2, -y+1/2, -z'
'x+1/2, -y+1/2, z-1/2'

loop_
_atom_site_label
_atom_site_type_symbol
_atom_site_fract_x
_atom_site_fract_y
_atom_site_fract_z
_atom_site_U_iso_or_equiv
_atom_site_adp_type
_atom_site_occupancy
_atom_site_symmetry_multiplicity
_atom_site_calc_flag
_atom_site_refinement_flags
_atom_site_disorder_assembly
_atom_site_disorder_group
C1 C 0.1639(4) -0.0804(2) 0.4009(3) 0.0495(11) Uani 1 1 d . . .
H1 H 0.0866 -0.0989 0.4042 0.059 Uiso 1 1 calc R . .
C2 C 0.2593(5) -0.1047(3) 0.4484(3) 0.0570(13) Uani 1 1 d . . .
H2 H 0.2473 -0.1387 0.4831 0.068 Uiso 1 1 calc R . .
C3 C 0.3723(4) -0.0779(3) 0.4435(3) 0.0565(13) Uani 1 1 d . . .
H3 H 0.4395 -0.0931 0.4753 0.068 Uiso 1 1 calc R . .
C4 C 0.3859(4) -0.0293(2) 0.3924(3) 0.0506(11) Uani 1 1 d . . .
H4 H 0.4625 -0.0102 0.3880 0.061 Uiso 1 1 calc R . .
C5 C 0.2847(4) -0.0083(2) 0.3469(2) 0.0382(9) Uani 1 1 d . . .
C6 C 0.2986(3) 0.04284(19) 0.2948(2) 0.0335(8) Uani 1 1 d . . .
H6 H 0.3760 0.0604 0.2895 0.040 Uiso 1 1 calc R . .
C7 C 0.1211(3) 0.14090(18) 0.1616(2) 0.0310(8) Uani 1 1 d . . .
C8 C 0.1382(4) 0.1966(2) 0.1169(3) 0.0475(11) Uani 1 1 d . . .
H8 H 0.2143 0.2180 0.1190 0.057 Uiso 1 1 calc R . .
C9 C 0.0428(5) 0.2197(2) 0.0701(3) 0.0560(13) Uani 1 1 d . . .
H9 H 0.0521 0.2572 0.0393 0.067 Uiso 1 1 calc R . .
C10 C -0.0674(4) 0.1872(2) 0.0687(3) 0.0507(11) Uani 1 1 d . . .
H10 H -0.1351 0.2023 0.0373 0.061 Uiso 1 1 calc R . .
C11 C -0.0760(4) 0.1327(2) 0.1138(2) 0.0439(10) Uani 1 1 d . . .
H11 H -0.1514 0.1106 0.1122 0.053 Uiso 1 1 calc R . .
C12 C 0.1946(4) -0.0265(2) 0.1082(2) 0.0452(10) Uani 1 1 d . . .
H12 H 0.1837 0.0203 0.0996 0.054 Uiso 1 1 calc R . .
C13 C 0.2743(4) -0.0608(2) 0.0691(2) 0.0485(11) Uani 1 1 d . . .
H13 H 0.3166 -0.0378 0.0347 0.058 Uiso 1 1 calc R . .
C14 C 0.2911(4) -0.1288(2) 0.0810(3) 0.0509(12) Uani 1 1 d . . .
H14 H 0.3459 -0.1533 0.0553 0.061 Uiso 1 1 calc R . .
C15 C 0.2276(4) -0.1604(2) 0.1303(3) 0.0447(10) Uani 1 1 d . A .
H15 H 0.2374 -0.2072 0.1394 0.054 Uiso 1 1 calc R . .
C16 C 0.1479(3) -0.12274(18) 0.1673(2) 0.0339(8) Uani 1 1 d . . .
C17 C 0.0772(4) -0.15623(18) 0.2146(2) 0.0432(9) Uani 0.50 1 d P A 1
H17 H 0.0845 -0.2035 0.2214 0.052 Uiso 0.50 1 calc PR A 1
N1 N 0.1743(3) -0.03272(17) 0.3509(2) 0.0397(8) Uani 1 1 d . . .
N2 N 0.2029(3) 0.06604(14) 0.25347(18) 0.0315(7) Uani 1 1 d . . .
N3 N 0.2188(3) 0.11652(18) 0.2086(2) 0.0430(8) Uani 1 1 d . . .
H3N H 0.2904 0.1347 0.2082 0.052 Uiso 1 1 calc R . .
N4 N 0.0151(3) 0.10865(15) 0.15973(18) 0.0339(7) Uani 1 1 d . . .
N5 N 0.1317(3) -0.05618(16) 0.15777(19) 0.0360(7) Uani 1 1 d . A .
N6 N 0.0772(4) -0.15623(18) 0.2146(2) 0.0432(9) Uani 0.50 1 d P A 2
N7 N 0.0000 -0.1213(2) 0.2500 0.0337(10) Uani 1 2 d S . .
O1 O 0.6031(4) 0.19247(19) 0.1851(2) 0.0715(11) Uani 1 1 d . . .
O2 O 0.5832(4) 0.1674(3) 0.0621(2) 0.0828(13) Uani 1 1 d . . .
O3 O 0.4560(4) 0.1168(2) 0.1380(3) 0.0833(13) Uani 1 1 d . . .
O4 O 0.4372(3) 0.2326(2) 0.1091(3) 0.0811(13) Uani 1 1 d . . .
Cl1 Cl 0.51849(9) 0.17728(6) 0.12285(6) 0.0456(3) Uani 1 1 d . . .
Ca1 Ca 0.0000 0.00667(5) 0.2500 0.0289(2) Uani 1 2 d S . .

loop_
_atom_site_aniso_label
_atom_site_aniso_U_11
_atom_site_aniso_U_22
_atom_site_aniso_U_33
_atom_site_aniso_U_23
_atom_site_aniso_U_13
_atom_site_aniso_U_12
C1 0.050(2) 0.044(2) 0.053(3) 0.012(2) 0.004(2) 0.002(2)
C2 0.067(3) 0.049(3) 0.054(3) 0.017(2) 0.002(2) 0.010(2)
C3 0.048(3) 0.063(3) 0.056(3) 0.015(2) -0.004(2) 0.025(2)
C4 0.041(2) 0.051(3) 0.058(3) 0.004(2) -0.002(2) 0.013(2)
C5 0.038(2) 0.0347(19) 0.041(2) 0.0011(16) 0.0032(17) 0.0107(16)
C6 0.0225(16) 0.0345(18) 0.043(2) 0.0068(16) -0.0004(15) 0.0029(13)
C7 0.0317(17) 0.0269(16) 0.034(2) 0.0012(14) 0.0033(15) -0.0026(13)
C8 0.048(2) 0.043(2) 0.052(3) 0.014(2) 0.006(2) -0.0114(19)
C9 0.066(3) 0.047(3) 0.054(3) 0.020(2) -0.001(2) -0.009(2)
C10 0.053(3) 0.045(2) 0.050(3) 0.011(2) -0.011(2) 0.000(2)
C11 0.040(2) 0.042(2) 0.046(3) 0.0067(19) -0.0069(19) -0.0057(17)
C12 0.055(3) 0.038(2) 0.046(3) 0.0023(18) 0.021(2) -0.0051(19)
C13 0.049(2) 0.056(3) 0.044(3) -0.006(2) 0.023(2) -0.009(2)
C14 0.045(2) 0.055(3) 0.058(3) -0.017(2) 0.027(2) -0.001(2)
C15 0.043(2) 0.036(2) 0.057(3) -0.0092(19) 0.018(2) 0.0034(17)
C16 0.0327(18) 0.0297(17) 0.041(2) -0.0065(15) 0.0109(16) -0.0009(14)
C17 0.057(2) 0.0261(17) 0.049(2) -0.0001(15) 0.0184(19) 0.0072(16)
N1 0.0384(17) 0.0342(16) 0.047(2) 0.0095(15) 0.0055(15) 0.0055(14)
N2 0.0273(14) 0.0255(14) 0.0421(19) 0.0039(12) 0.0056(13) 0.0034(11)
N3 0.0283(16) 0.0442(19) 0.057(2) 0.0089(17) 0.0062(15) -0.0035(14)
N4 0.0320(15) 0.0300(15) 0.0394(19) 0.0053(13) 0.0026(14) -0.0041(12)
N5 0.0381(17) 0.0298(15) 0.0432(19) -0.0001(13) 0.0174(14) 0.0009(13)
N6 0.057(2) 0.0261(17) 0.049(2) -0.0001(15) 0.0184(19) 0.0072(16)
N7 0.041(2) 0.027(2) 0.036(3) 0.000 0.014(2) 0.000
O1 0.090(3) 0.056(2) 0.061(2) 0.0002(18) -0.023(2) -0.006(2)
O2 0.079(3) 0.113(4) 0.063(3) -0.013(2) 0.037(2) -0.007(3)
O3 0.069(3) 0.065(2) 0.123(4) -0.016(2) 0.043(2) -0.024(2)
O4 0.054(2) 0.081(3) 0.107(4) 0.006(2) 0.000(2) 0.017(2)
Cl1 0.0404(5) 0.0539(6) 0.0438(6) -0.0044(5) 0.0103(4) -0.0024(4)
Ca1 0.0288(5) 0.0232(5) 0.0358(6) 0.000 0.0081(4) 0.000

loop_
_atom_type_symbol
_atom_type_description
_atom_type_scat_dispersion_real
_atom_type_scat_dispersion_imag
_atom_type_scat_source
C C 0.0033 0.0016 'International Tables Vol C Tables 4.2.6.8 and 6.1.1.4'
H H 0.0000 0.0000 'International Tables Vol C Tables 4.2.6.8 and 6.1.1.4'
N N 0.0061 0.0033 'International Tables Vol C Tables 4.2.6.8 and 6.1.1.4'
O O 0.0106 0.0060 'International Tables Vol C Tables 4.2.6.8 and 6.1.1.4'
Cl Cl 0.1484 0.1585 'International Tables Vol C Tables 4.2.6.8 and 6.1.1.4'
Ca Ca 0.2262 0.3064 'International Tables Vol C Tables 4.2.6.8 and 6.1.1.4'

loop_
_geom_angle_atom_site_label_1
_geom_angle_atom_site_label_2
_geom_angle_atom_site_label_3
_geom_angle
_geom_angle_site_symmetry_1
_geom_angle_site_symmetry_3
N1 C1 C2 124.1(5) . .
N1 C1 H1 117.9 . .
C2 C1 H1 117.9 . .
C3 C2 C1 118.0(4) . .
C3 C2 H2 121.0 . .
C1 C2 H2 121.0 . .
C4 C3 C2 119.2(4) . .
C4 C3 H3 120.4 . .
C2 C3 H3 120.4 . .
C3 C4 C5 118.6(5) . .
C3 C4 H4 120.7 . .
C5 C4 H4 120.7 . .
N1 C5 C4 123.5(4) . .
N1 C5 C6 118.0(3) . .
C4 C5 C6 118.5(4) . .
N2 C6 C5 119.6(3) . .
N2 C6 H6 120.2 . .
C5 C6 H6 120.2 . .
N4 C7 C8 122.5(4) . .
N4 C7 N3 118.4(3) . .
C8 C7 N3 119.0(3) . .
C9 C8 C7 118.9(4) . .
C9 C8 H8 120.6 . .
C7 C8 H8 120.6 . .
C8 C9 C10 118.9(4) . .
C8 C9 H9 120.5 . .
C10 C9 H9 120.5 . .
C11 C10 C9 118.4(4) . .
C11 C10 H10 120.8 . .
C9 C10 H10 120.8 . .
N4 C11 C10 124.3(4) . .
N4 C11 H11 117.9 . .
C10 C11 H11 117.9 . .
N5 C12 C13 123.4(4) . .
N5 C12 H12 118.3 . .
C13 C12 H12 118.3 . .
C14 C13 C12 119.0(4) . .
C14 C13 H13 120.5 . .
C12 C13 H13 120.5 . .
C15 C14 C13 118.9(4) . .
C15 C14 H14 120.6 . .
C13 C14 H14 120.6 . .
C14 C15 C16 119.0(4) . .
C14 C15 H15 120.5 . .
C16 C15 H15 120.5 . .
N5 C16 C15 123.2(4) . .
N5 C16 C17 117.9(3) . .
C15 C16 C17 118.8(3) . .
N7 C17 C16 119.7(3) . .
N7 C17 H17 120.2 . .
C16 C17 H17 120.2 . .
C1 N1 C5 116.6(4) . .
C1 N1 Ca1 125.3(3) . .
C5 N1 Ca1 117.8(3) . .
N3 N2 C6 117.7(3) . .
N3 N2 Ca1 121.0(2) . .
C6 N2 Ca1 120.9(2) . .
N2 N3 C7 119.7(3) . .
N2 N3 H3N 120.1 . .
C7 N3 H3N 120.1 . .
C11 N4 C7 117.0(3) . .
C11 N4 Ca1 125.1(3) . .
C7 N4 Ca1 117.9(2) . .
C16 N5 C12 116.5(3) . .
C16 N5 Ca1 116.9(2) . .
C12 N5 Ca1 126.2(3) . .
N6 N7 C17 117.2(4) 2 .
C17 N7 C17 117.2(4) 2 .
N6 N7 Ca1 121.4(2) 2 .
C17 N7 Ca1 121.4(2) 2 .
C17 N7 Ca1 121.4(2) . .
O2 Cl1 O4 109.8(3) . .
O2 Cl1 O3 110.0(3) . .
O4 Cl1 O3 111.3(3) . .
O2 Cl1 O1 108.0(3) . .
O4 Cl1 O1 109.3(3) . .
O3 Cl1 O1 108.4(3) . .
N7 Ca1 N2 117.51(7) . .
N7 Ca1 N2 117.51(7) . 2
N2 Ca1 N2 124.98(13) . 2
N7 Ca1 N4 140.20(7) . 2
N2 Ca1 N4 75.42(10) . 2
N2 Ca1 N4 62.75(10) 2 2
N7 Ca1 N4 140.20(7) . .
N2 Ca1 N4 62.75(10) . .
N2 Ca1 N4 75.42(10) 2 .
N4 Ca1 N4 79.61(15) 2 .
N7 Ca1 N1 72.88(8) . .
N2 Ca1 N1 62.38(10) . .
N2 Ca1 N1 137.36(11) 2 .
N4 Ca1 N1 83.08(10) 2 .
N4 Ca1 N1 124.95(10) . .
N7 Ca1 N1 72.88(8) . 2
N2 Ca1 N1 137.36(11) . 2
N2 Ca1 N1 62.38(10) 2 2
N4 Ca1 N1 124.95(10) 2 2
N4 Ca1 N1 83.08(10) . 2
N1 Ca1 N1 145.76(15) . 2
N7 Ca1 N5 62.19(7) . 2
N2 Ca1 N5 138.61(11) . 2
N2 Ca1 N5 71.38(10) 2 2
N4 Ca1 N5 83.16(10) 2 2
N4 Ca1 N5 146.71(10) . 2
N1 Ca1 N5 80.39(11) . 2
N1 Ca1 N5 83.82(11) 2 2
N7 Ca1 N5 62.19(7) . .
N2 Ca1 N5 71.38(10) . .
N2 Ca1 N5 138.61(11) 2 .
N4 Ca1 N5 146.71(10) 2 .
N4 Ca1 N5 83.16(10) . .
N1 Ca1 N5 83.82(11) . .
N1 Ca1 N5 80.39(11) 2 .
N5 Ca1 N5 124.39(14) 2 .

loop_
_geom_bond_atom_site_label_1
_geom_bond_atom_site_label_2
_geom_bond_distance
_geom_bond_site_symmetry_2
C1 N1 1.337(5) .
C1 C2 1.391(7) .
C1 H1 0.9500 .
C2 C3 1.387(7) .
C2 H2 0.9500 .
C3 C4 1.371(7) .
C3 H3 0.9500 .
C4 C5 1.399(6) .
C4 H4 0.9500 .
C5 N1 1.338(5) .
C5 C6 1.419(5) .
C6 N2 1.328(5) .
C6 H6 0.9500 .
C7 N4 1.347(4) .
C7 C8 1.406(5) .
C7 N3 1.406(5) .
C8 C9 1.376(7) .
C8 H8 0.9500 .
C9 C10 1.392(7) .
C9 H9 0.9500 .
C10 C11 1.376(6) .
C10 H10 0.9500 .
C11 N4 1.341(5) .
C11 H11 0.9500 .
C12 N5 1.350(5) .
C12 C13 1.387(6) .
C12 H12 0.9500 .
C13 C14 1.379(7) .
C13 H13 0.9500 .
C14 C15 1.368(6) .
C14 H14 0.9500 .
C15 C16 1.398(5) .
C15 H15 0.9500 .
C16 N5 1.345(5) .
C16 C17 1.409(5) .
C17 N7 1.335(4) .
C17 H17 0.9500 .
N1 Ca1 2.662(3) .
N2 N3 1.325(4) .
N2 Ca1 2.557(3) .
N3 H3N 0.8800 .
N4 Ca1 2.640(3) .
N5 Ca1 2.680(3) .
N7 N6 1.335(4) 2
N7 C17 1.335(4) 2
N7 Ca1 2.545(4) .
O1 Cl1 1.437(4) .
O2 Cl1 1.413(4) .
O3 Cl1 1.434(4) .
O4 Cl1 1.433(4) .
Ca1 N2 2.557(3) 2
Ca1 N4 2.640(3) 2
Ca1 N1 2.662(3) 2
Ca1 N5 2.680(3) 2

loop_
_geom_hbond_atom_site_label_D
_geom_hbond_atom_site_label_H
_geom_hbond_atom_site_label_A
_geom_hbond_distance_DH
_geom_hbond_distance_HA
_geom_hbond_distance_DA
_geom_hbond_angle_DHA
_geom_hbond_site_symmetry_A
N3 H3N O3 0.88 2.40 3.086(5) 134.5 .
N3 H3N O1 0.88 2.47 3.039(5) 123.1 2_655

loop_
_geom_torsion_atom_site_label_1
_geom_torsion_atom_site_label_2
_geom_torsion_atom_site_label_3
_geom_torsion_atom_site_label_4
_geom_torsion
_geom_torsion_site_symmetry_1
_geom_torsion_site_symmetry_4
N1 C1 C2 C3 -0.2(8) . .
C1 C2 C3 C4 -0.3(8) . .
C2 C3 C4 C5 0.0(8) . .
C3 C4 C5 N1 0.8(7) . .
C3 C4 C5 C6 179.0(4) . .
N1 C5 C6 N2 1.8(6) . .
C4 C5 C6 N2 -176.5(4) . .
N4 C7 C8 C9 0.8(7) . .
N3 C7 C8 C9 179.0(4) . .
C7 C8 C9 C10 0.1(8) . .
C8 C9 C10 C11 -0.7(8) . .
C9 C10 C11 N4 0.4(8) . .
N5 C12 C13 C14 0.0(8) . .
C12 C13 C14 C15 0.7(7) . .
C13 C14 C15 C16 -0.2(7) . .
C14 C15 C16 N5 -1.2(7) . .
C14 C15 C16 C17 176.1(4) . .
N5 C16 C17 N7 -2.0(6) . .
C15 C16 C17 N7 -179.5(4) . .
C2 C1 N1 C5 0.9(7) . .
C2 C1 N1 Ca1 173.4(4) . .
C4 C5 N1 C1 -1.2(6) . .
C6 C5 N1 C1 -179.5(4) . .
C4 C5 N1 Ca1 -174.3(3) . .
C6 C5 N1 Ca1 7.4(5) . .
C5 C6 N2 N3 176.1(4) . .
C5 C6 N2 Ca1 -10.8(5) . .
C6 N2 N3 C7 177.3(4) . .
Ca1 N2 N3 C7 4.2(5) . .
N4 C7 N3 N2 -4.9(6) . .
C8 C7 N3 N2 176.9(4) . .
C10 C11 N4 C7 0.5(7) . .
C10 C11 N4 Ca1 177.9(4) . .
C8 C7 N4 C11 -1.1(6) . .
N3 C7 N4 C11 -179.3(4) . .
C8 C7 N4 Ca1 -178.7(3) . .
N3 C7 N4 Ca1 3.1(4) . .
C15 C16 N5 C12 1.9(6) . .
C17 C16 N5 C12 -175.5(4) . .
C15 C16 N5 Ca1 -170.8(3) . .
C17 C16 N5 Ca1 11.8(5) . .
C13 C12 N5 C16 -1.2(7) . .
C13 C12 N5 Ca1 170.7(3) . .
C16 C17 N7 N6 170.2(5) . 2
C16 C17 N7 C17 170.2(5) . 2
C16 C17 N7 Ca1 -9.8(5) . .
N6 N7 Ca1 N2 143.8(2) 2 .
C17 N7 Ca1 N2 143.8(2) 2 .
C17 N7 Ca1 N2 -36.2(2) . .
N6 N7 Ca1 N2 -36.2(2) 2 2
C17 N7 Ca1 N2 -36.2(2) 2 2
C17 N7 Ca1 N2 143.8(2) . 2
N6 N7 Ca1 N4 43.3(2) 2 2
C17 N7 Ca1 N4 43.3(2) 2 2
C17 N7 Ca1 N4 -136.7(2) . 2
N6 N7 Ca1 N4 -136.7(2) 2 .
C17 N7 Ca1 N4 -136.7(2) 2 .
C17 N7 Ca1 N4 43.3(2) . .
N6 N7 Ca1 N1 98.8(2) 2 .
C17 N7 Ca1 N1 98.8(2) 2 .
C17 N7 Ca1 N1 -81.2(2) . .
N6 N7 Ca1 N1 -81.2(2) 2 2
C17 N7 Ca1 N1 -81.2(2) 2 2
C17 N7 Ca1 N1 98.8(2) . 2
N6 N7 Ca1 N5 10.8(2) 2 2
C17 N7 Ca1 N5 10.8(2) 2 2
C17 N7 Ca1 N5 -169.2(2) . 2
N6 N7 Ca1 N5 -169.2(2) 2 .
C17 N7 Ca1 N5 -169.2(2) 2 .
C17 N7 Ca1 N5 10.8(2) . .
N3 N2 Ca1 N7 133.1(3) . .
C6 N2 Ca1 N7 -39.8(3) . .
N3 N2 Ca1 N2 -46.9(3) . 2
C6 N2 Ca1 N2 140.2(3) . 2
N3 N2 Ca1 N4 -87.4(3) . 2
C6 N2 Ca1 N4 99.7(3) . 2
N3 N2 Ca1 N4 -1.8(3) . .
C6 N2 Ca1 N4 -174.7(3) . .
N3 N2 Ca1 N1 -177.2(3) . .
C6 N2 Ca1 N1 9.9(3) . .
N3 N2 Ca1 N1 38.8(3) . 2
C6 N2 Ca1 N1 -134.1(3) . 2
N3 N2 Ca1 N5 -148.7(3) . 2
C6 N2 Ca1 N5 38.4(4) . 2
N3 N2 Ca1 N5 90.1(3) . .
C6 N2 Ca1 N5 -82.8(3) . .
C11 N4 Ca1 N7 80.7(4) . .
C7 N4 Ca1 N7 -101.9(3) . .
C11 N4 Ca1 N2 -178.1(4) . .
C7 N4 Ca1 N2 -0.8(3) . .
C11 N4 Ca1 N2 -35.0(3) . 2
C7 N4 Ca1 N2 142.4(3) . 2
C11 N4 Ca1 N4 -99.3(4) . 2
C7 N4 Ca1 N4 78.1(3) . 2
C11 N4 Ca1 N1 -173.2(3) . .
C7 N4 Ca1 N1 4.2(3) . .
C11 N4 Ca1 N1 28.2(3) . 2
C7 N4 Ca1 N1 -154.4(3) . 2
C11 N4 Ca1 N5 -39.3(4) . 2
C7 N4 Ca1 N5 138.1(3) . 2
C11 N4 Ca1 N5 109.3(3) . .
C7 N4 Ca1 N5 -73.3(3) . .
C1 N1 Ca1 N7 -46.2(3) . .
C5 N1 Ca1 N7 126.2(3) . .
C1 N1 Ca1 N2 178.9(4) . .
C5 N1 Ca1 N2 -8.7(3) . .
C1 N1 Ca1 N2 66.1(4) . 2
C5 N1 Ca1 N2 -121.5(3) . 2
C1 N1 Ca1 N4 101.7(4) . 2
C5 N1 Ca1 N4 -85.9(3) . 2
C1 N1 Ca1 N4 173.9(3) . .
C5 N1 Ca1 N4 -13.7(3) . .
C1 N1 Ca1 N1 -46.2(3) . 2
C5 N1 Ca1 N1 126.2(3) . 2
C1 N1 Ca1 N5 17.5(4) . 2
C5 N1 Ca1 N5 -170.1(3) . 2
C1 N1 Ca1 N5 -109.0(4) . .
C5 N1 Ca1 N5 63.5(3) . .
C16 N5 Ca1 N7 -11.4(3) . .
C12 N5 Ca1 N7 176.7(4) . .
C16 N5 Ca1 N2 125.3(3) . .
C12 N5 Ca1 N2 -46.5(4) . .
C16 N5 Ca1 N2 -112.5(3) . 2
C12 N5 Ca1 N2 75.7(4) . 2
C16 N5 Ca1 N4 129.7(3) . 2
C12 N5 Ca1 N4 -42.1(4) . 2
C16 N5 Ca1 N4 -171.2(3) . .
C12 N5 Ca1 N4 17.0(4) . .
C16 N5 Ca1 N1 62.4(3) . .
C12 N5 Ca1 N1 -109.4(4) . .
C16 N5 Ca1 N1 -87.1(3) . 2
C12 N5 Ca1 N1 101.1(4) . 2
C16 N5 Ca1 N5 -11.4(3) . 2
C12 N5 Ca1 N5 176.7(4) . 2

loop_
_platon_squeeze_void_nr
_platon_squeeze_void_average_x
_platon_squeeze_void_average_y
_platon_squeeze_void_average_z
_platon_squeeze_void_volume
_platon_squeeze_void_count_electrons
1 0.000 0.031 0.010 7.8 0.2
2 0.000 0.339 0.250 94.5 14.4
3 0.000 0.031 0.490 7.5 0.2
4 0.000 0.958 0.514 4.6 -0.1
5 0.000 0.661 0.750 94.5 14.5
6 0.000 0.958 0.986 4.3 0.0
7 0.500 0.839 0.250 94.5 14.4
8 0.500 0.161 0.750 94.5 14.5
9 0.500 0.531 0.010 7.8 0.2
10 0.500 0.531 0.490 7.5 0.2
11 0.500 0.458 0.514 4.6 -0.1
12 0.500 0.458 0.986 4.3 0.0
